data_4516527
loop_
_publ_author_name
'Kataeva, Olga'
'Khrizanforov, Mikhail'
'Budnikova, Yulia'
'Islamov, Daut'
'Burganov, Timur'
'Vandyukov, Alexander'
'Lyssenko, Konstantin'
'Mahns, Benjamin'
'Nohr, Markus'
'Hampel, Silke'
'Knupfer, Martin'

_publ_section_title
;
 Crystal Growth, Dynamic and Charge Transfer Properties of New Coronene
 Charge Transfer Complexes
;
_journal_issue 1
_journal_name_full 'Crystal Growth &amp; Design'
_journal_page_first 331
_journal_paper_doi 10.1021/acs.cgd.5b01301
_journal_volume 16
_journal_year 2015
_chemical_formula_moiety '2(C24 H12), C12 F4 N4'
_chemical_formula_sum 'C60 H24 F4 N4'
_chemical_formula_weight 876.83
_chemical_name_common 'Coronene F4TCNQ'
_space_group_crystal_system monoclinic
_space_group_IT_number 14
_space_group_name_Hall '-P 2yn'
_space_group_name_H-M_alt 'P 1 21/n 1'
_symmetry_cell_setting monoclinic
_symmetry_Int_Tables_number 14
_symmetry_space_group_name_H-M 'P 1 21/n 1'
_atom_sites_solution_hydrogens geom
_audit_creation_method SHELXL-2014/7
_cell_angle_alpha 90
_cell_angle_beta 92.856(2)
_cell_angle_gamma 90
_cell_formula_units_Z 2
_cell_length_a 10.7153(4)
_cell_length_b 9.6687(4)
_cell_length_c 19.3435(8)
_cell_measurement_reflns_used 9894
_cell_measurement_temperature 293(2)
_cell_measurement_theta_max 68.21
_cell_measurement_theta_min 4.58
_cell_volume 2001.56(14)
_computing_cell_refinement 'APEX2  v2, 1-4  (Bruker AXS, 2005-2007)'
_computing_data_collection 'APEX2  v2, 1-4  (Bruker AXS, 2005-2007)'
_computing_data_reduction 'SAINT NT v6.0 (Bruker AXS, 2003)'
_computing_molecular_graphics 'ORTEP-3 for Windows (Farrugia, 1997)'
_computing_publication_material 'WinGX (Farrugia 1999), enCIFer (Allen et al. 2004)'
_computing_structure_refinement 'SHELXL-2013 (Sheldrick, 2013)'
_computing_structure_solution 'SHELXS-97 (Sheldrick, 2008)'
_diffrn_ambient_temperature 293(2)
_diffrn_measured_fraction_theta_full 0.999
_diffrn_measured_fraction_theta_max 0.999
_diffrn_measurement_device_type 'Bruker Kappa APEX DUO CCD'
_diffrn_measurement_method '\f and \w scans'
_diffrn_radiation_probe x-ray
_diffrn_radiation_type CuK\a
_diffrn_radiation_wavelength 1.54178
_diffrn_reflns_av_R_equivalents 0.0857
_diffrn_reflns_av_unetI/netI 0.0322
_diffrn_reflns_Laue_measured_fraction_full 0.999
_diffrn_reflns_Laue_measured_fraction_max 0.999
_diffrn_reflns_limit_h_max 12
_diffrn_reflns_limit_h_min -12
_diffrn_reflns_limit_k_max 11
_diffrn_reflns_limit_k_min -11
_diffrn_reflns_limit_l_max 22
_diffrn_reflns_limit_l_min -23
_diffrn_reflns_number 25799
_diffrn_reflns_point_group_measured_fraction_full 0.999
_diffrn_reflns_point_group_measured_fraction_max 0.999
_diffrn_reflns_theta_full 66.995
_diffrn_reflns_theta_max 66.995
_diffrn_reflns_theta_min 4.577
_diffrn_source 'microfocus tube'
_exptl_absorpt_coefficient_mu 0.809
_exptl_absorpt_correction_T_max 0.9840
_exptl_absorpt_correction_T_min 0.7819
_exptl_absorpt_correction_type multi-scan
_exptl_absorpt_process_details 'SADABS version 2.10 (Sheldrick,Bruker AXS Inc.)'
_exptl_crystal_colour black
_exptl_crystal_density_diffrn 1.455
_exptl_crystal_description needle
_exptl_crystal_F_000 896
_exptl_crystal_size_max 0.480
_exptl_crystal_size_mid 0.120
_exptl_crystal_size_min 0.080
_refine_diff_density_max 0.631
_refine_diff_density_min -0.415
_refine_diff_density_rms 0.064
_refine_ls_extinction_method none
_refine_ls_goodness_of_fit_ref 1.105
_refine_ls_hydrogen_treatment constr
_refine_ls_matrix_type full
_refine_ls_number_parameters 307
_refine_ls_number_reflns 3565
_refine_ls_number_restraints 0
_refine_ls_restrained_S_all 1.105
_refine_ls_R_factor_all 0.0967
_refine_ls_R_factor_gt 0.0906
_refine_ls_shift/su_max 0.000
_refine_ls_shift/su_mean 0.000
_refine_ls_structure_factor_coef Fsqd
_refine_ls_weighting_details 'w=1/[\s^2^(Fo^2^)+(0.1502P)^2^+1.4319P] where P=(Fo^2^+2Fc^2^)/3'
_refine_ls_weighting_scheme calc
_refine_ls_wR_factor_gt 0.2692
_refine_ls_wR_factor_ref 0.2767
_reflns_Friedel_coverage 0.000
_reflns_number_gt 3148
_reflns_number_total 3565
_reflns_threshold_expression 'I > 2\s(I)'
_cod_data_source_file cg5b01301_si_008.cif
_cod_data_source_block mar134-293-abs
_cod_original_sg_symbol_H-M 'P 21/n'
_cod_database_code 4516527
_shelx_shelxl_version_number 2014/7
_shelx_space_group_comment
;
The symmetry employed for this shelxl refinement is uniquely defined
by the following loop, which should always be used as a source of
symmetry information in preference to the above space-group names.
They are only intended as comments.
;
_shelx_estimated_absorpt_t_min 0.698
_shelx_estimated_absorpt_t_max 0.938

loop_
_space_group_symop_operation_xyz
'x, y, z'
'-x+1/2, y+1/2, -z+1/2'
'-x, -y, -z'
'x-1/2, -y-1/2, z-1/2'

loop_
_atom_site_label
_atom_site_type_symbol
_atom_site_fract_x
_atom_site_fract_y
_atom_site_fract_z
_atom_site_U_iso_or_equiv
_atom_site_adp_type
_atom_site_occupancy
_atom_site_site_symmetry_order
_atom_site_calc_flag
_atom_site_refinement_flags_posn
_atom_site_refinement_flags_adp
C1 C 0.0875(5) 0.2960(9) 0.1488(5) 0.145(4) Uani 1 1 d . .
H1A H 0.0677 0.2613 0.1917 0.174 Uiso 1 1 calc R U
C2 C 0.0786(5) 0.2112(7) 0.0969(5) 0.141(3) Uani 1 1 d . .
H2A H 0.0563 0.1193 0.1035 0.169 Uiso 1 1 calc R U
C3 C 0.0914(5) 0.1779(6) -0.0295(6) 0.160(4) Uani 1 1 d . .
H3A H 0.0674 0.0860 -0.0249 0.192 Uiso 1 1 calc R U
C4 C 0.1137(5) 0.2270(10) -0.0947(6) 0.171(5) Uani 1 1 d . .
H4A H 0.1034 0.1691 -0.1329 0.205 Uiso 1 1 calc R U
C5 C 0.1780(5) 0.4266(11) -0.1715(3) 0.143(4) Uani 1 1 d . .
H5A H 0.1673 0.3764 -0.2124 0.172 Uiso 1 1 calc R U
C6 C 0.2191(5) 0.5641(12) -0.1720(3) 0.153(4) Uani 1 1 d . .
H6A H 0.2370 0.6019 -0.2146 0.184 Uiso 1 1 calc R U
C7 C 0.2770(5) 0.7881(7) -0.1209(3) 0.116(2) Uani 1 1 d . .
H7A H 0.2954 0.8280 -0.1629 0.140 Uiso 1 1 calc R U
C8 C 0.2889(5) 0.8637(7) -0.0587(5) 0.143(3) Uani 1 1 d . .
H8A H 0.3183 0.9541 -0.0610 0.171 Uiso 1 1 calc R U
C9 C 0.2711(4) 0.8949(5) 0.0648(4) 0.111(2) Uani 1 1 d . .
H9A H 0.2998 0.9855 0.0627 0.133 Uiso 1 1 calc R U
C10 C 0.2394(5) 0.8418(8) 0.1276(4) 0.132(3) Uani 1 1 d . .
H10A H 0.2450 0.8981 0.1666 0.159 Uiso 1 1 calc R U
C11 C 0.1688(5) 0.6525(10) 0.1958(2) 0.122(3) Uani 1 1 d . .
H11A H 0.1740 0.7082 0.2351 0.146 Uiso 1 1 calc R U
C12 C 0.1310(5) 0.5207(11) 0.2034(3) 0.135(3) Uani 1 1 d . .
H12A H 0.1097 0.4885 0.2466 0.162 Uiso 1 1 calc R U
C13 C 0.1031(3) 0.2602(5) 0.0300(4) 0.1049(19) Uani 1 1 d . .
C14 C 0.1515(3) 0.3625(7) -0.1031(3) 0.113(2) Uani 1 1 d . .
C15 C 0.2347(4) 0.6449(7) -0.1171(2) 0.1063(19) Uani 1 1 d . .
C16 C 0.2611(4) 0.8150(5) 0.0033(3) 0.0955(15) Uani 1 1 d . .
C17 C 0.2006(4) 0.7107(6) 0.1338(3) 0.0997(16) Uani 1 1 d . .
C18 C 0.1239(4) 0.4337(7) 0.1466(2) 0.1008(17) Uani 1 1 d . .
C19 C 0.1409(2) 0.4001(3) 0.02186(18) 0.0580(8) Uani 1 1 d . .
C20 C 0.1655(2) 0.4491(3) -0.04497(16) 0.0559(8) Uani 1 1 d . .
C21 C 0.2061(3) 0.5901(4) -0.05196(17) 0.0648(10) Uani 1 1 d . .
C22 C 0.2192(2) 0.6749(3) 0.0085(2) 0.0645(9) Uani 1 1 d . .
C23 C 0.1900(3) 0.6212(4) 0.07317(17) 0.0625(9) Uani 1 1 d . .
C24 C 0.1525(3) 0.4871(4) 0.07931(16) 0.0617(9) Uani 1 1 d . .
C25 C 0.4677(2) 0.4213(3) 0.05586(13) 0.0476(7) Uani 1 1 d . .
F25 F 0.43381(16) 0.3459(2) 0.10933(8) 0.0617(5) Uani 1 1 d . .
C26 C 0.5080(2) 0.5616(3) 0.06880(13) 0.0464(7) Uani 1 1 d . .
C27 C 0.5395(2) 0.6352(3) 0.00751(14) 0.0477(7) Uani 1 1 d . .
F27 F 0.57952(17) 0.76507(18) 0.01409(9) 0.0612(5) Uani 1 1 d . .
C28 C 0.5174(2) 0.6190(3) 0.13392(14) 0.0527(7) Uani 1 1 d . .
C29 C 0.5549(3) 0.7586(4) 0.14773(15) 0.0592(8) Uani 1 1 d . .
N29 N 0.5831(3) 0.8688(4) 0.16347(16) 0.0800(9) Uani 1 1 d . .
C30 C 0.4922(3) 0.5455(4) 0.19602(15) 0.0619(8) Uani 1 1 d . .
N30 N 0.4772(3) 0.4947(4) 0.24804(16) 0.0873(10) Uani 1 1 d . .

loop_
_atom_site_aniso_label
_atom_site_aniso_U_11
_atom_site_aniso_U_22
_atom_site_aniso_U_33
_atom_site_aniso_U_23
_atom_site_aniso_U_13
_atom_site_aniso_U_12
C1 0.078(3) 0.162(7) 0.199(8) 0.132(6) 0.049(4) 0.047(4)
C2 0.065(3) 0.088(4) 0.273(10) 0.087(5) 0.054(5) 0.014(3)
C3 0.047(2) 0.065(3) 0.366(13) -0.068(6) -0.010(5) -0.001(2)
C4 0.053(3) 0.171(8) 0.284(11) -0.167(8) -0.041(5) 0.030(4)
C5 0.066(3) 0.286(10) 0.076(3) -0.094(5) -0.024(2) 0.070(4)
C6 0.074(3) 0.334(12) 0.052(3) 0.011(5) -0.001(2) 0.085(5)
C7 0.083(3) 0.139(5) 0.130(4) 0.093(4) 0.039(3) 0.029(3)
C8 0.071(3) 0.124(5) 0.235(8) 0.104(6) 0.039(4) 0.026(3)
C9 0.062(2) 0.064(2) 0.204(6) -0.053(3) -0.008(3) 0.0068(18)
C10 0.063(3) 0.149(6) 0.182(7) -0.093(5) -0.023(3) 0.016(3)
C11 0.070(3) 0.241(8) 0.052(3) -0.028(4) -0.011(2) 0.045(4)
C12 0.079(3) 0.265(10) 0.062(3) 0.043(5) 0.011(2) 0.060(5)
C13 0.0377(17) 0.067(2) 0.211(6) 0.030(3) 0.017(2) 0.0055(16)
C14 0.0459(19) 0.176(5) 0.113(4) -0.090(4) -0.026(2) 0.044(3)
C15 0.063(2) 0.184(5) 0.073(3) 0.058(3) 0.0191(19) 0.050(3)
C16 0.054(2) 0.076(3) 0.157(5) 0.016(3) 0.011(2) 0.0127(18)
C17 0.0492(19) 0.130(4) 0.118(4) -0.037(3) -0.015(2) 0.028(2)
C18 0.057(2) 0.167(5) 0.079(3) 0.035(3) 0.0132(18) 0.046(3)
C19 0.0299(12) 0.0559(17) 0.088(2) 0.0141(16) 0.0051(13) 0.0080(11)
C20 0.0317(13) 0.0736(19) 0.0615(17) -0.0133(15) -0.0053(11) 0.0148(12)
C21 0.0356(14) 0.093(2) 0.0659(19) 0.0351(18) 0.0086(12) 0.0224(15)
C22 0.0344(14) 0.0434(15) 0.115(3) -0.0007(16) -0.0033(15) 0.0087(11)
C23 0.0397(14) 0.086(2) 0.0612(18) -0.0116(16) -0.0052(12) 0.0161(14)
C24 0.0393(14) 0.089(2) 0.0572(18) 0.0131(16) 0.0016(12) 0.0202(15)
C25 0.0364(13) 0.0635(17) 0.0430(14) 0.0027(12) 0.0021(10) 0.0005(11)
F25 0.0651(10) 0.0736(12) 0.0467(9) 0.0053(8) 0.0077(7) -0.0057(8)
C26 0.0316(12) 0.0640(17) 0.0434(14) -0.0046(12) -0.0002(10) 0.0027(11)
C27 0.0345(12) 0.0592(16) 0.0490(15) -0.0036(12) -0.0010(10) -0.0003(11)
F27 0.0646(10) 0.0598(11) 0.0593(10) -0.0057(8) 0.0026(8) -0.0103(8)
C28 0.0405(13) 0.0710(19) 0.0464(15) -0.0062(13) 0.0011(11) 0.0033(12)
C29 0.0534(16) 0.077(2) 0.0468(15) -0.0116(14) 0.0008(12) -0.0015(15)
N29 0.093(2) 0.085(2) 0.0625(18) -0.0159(15) 0.0048(15) -0.0126(17)
C30 0.0604(18) 0.081(2) 0.0452(16) -0.0086(15) 0.0069(13) 0.0017(15)
N30 0.106(3) 0.103(3) 0.0547(17) -0.0017(16) 0.0199(16) -0.002(2)

loop_
_atom_type_symbol
_atom_type_description
_atom_type_scat_dispersion_real
_atom_type_scat_dispersion_imag
_atom_type_scat_source
C C 0.0181 0.0091 'International Tables Vol C Tables 4.2.6.8 and 6.1.1.4'
H H 0.0000 0.0000 'International Tables Vol C Tables 4.2.6.8 and 6.1.1.4'
N N 0.0311 0.0180 'International Tables Vol C Tables 4.2.6.8 and 6.1.1.4'
F F 0.0727 0.0534 'International Tables Vol C Tables 4.2.6.8 and 6.1.1.4'

loop_
_geom_angle_atom_site_label_1
_geom_angle_atom_site_label_2
_geom_angle_atom_site_label_3
_geom_angle
_geom_angle_site_symmetry_1
_geom_angle_site_symmetry_3
C2 C1 C18 126.4(6) . .
C2 C1 H1A 116.8 . .
C18 C1 H1A 116.8 . .
C1 C2 C13 119.1(5) . .
C1 C2 H2A 120.5 . .
C13 C2 H2A 120.5 . .
C4 C3 C13 122.9(6) . .
C4 C3 H3A 118.6 . .
C13 C3 H3A 118.6 . .
C3 C4 C14 120.0(6) . .
C3 C4 H4A 120.0 . .
C14 C4 H4A 120.0 . .
C6 C5 C14 118.1(4) . .
C6 C5 H5A 121.0 . .
C14 C5 H5A 121.0 . .
C15 C6 C5 125.6(6) . .
C15 C6 H6A 117.2 . .
C5 C6 H6A 117.2 . .
C8 C7 C15 117.7(4) . .
C8 C7 H7A 121.2 . .
C15 C7 H7A 121.2 . .
C16 C8 C7 124.7(6) . .
C16 C8 H8A 117.7 . .
C7 C8 H8A 117.7 . .
C10 C9 C16 121.7(5) . .
C10 C9 H9A 119.1 . .
C16 C9 H9A 119.1 . .
C17 C10 C9 121.5(5) . .
C17 C10 H10A 119.3 . .
C9 C10 H10A 119.3 . .
C12 C11 C17 124.6(6) . .
C12 C11 H11A 117.7 . .
C17 C11 H11A 117.7 . .
C11 C12 C18 119.6(5) . .
C11 C12 H12A 120.2 . .
C18 C12 H12A 120.2 . .
C3 C13 C2 123.2(6) . .
C3 C13 C19 117.6(6) . .
C2 C13 C19 119.2(6) . .
C4 C14 C20 119.4(6) . .
C4 C14 C5 124.4(6) . .
C20 C14 C5 116.2(6) . .
C6 C15 C21 118.1(7) . .
C6 C15 C7 123.1(6) . .
C21 C15 C7 118.8(5) . .
C8 C16 C9 123.4(6) . .
C8 C16 C22 118.8(6) . .
C9 C16 C22 117.8(5) . .
C10 C17 C11 123.6(6) . .
C10 C17 C23 120.1(6) . .
C11 C17 C23 116.4(6) . .
C12 C18 C1 124.3(6) . .
C12 C18 C24 119.5(6) . .
C1 C18 C24 116.2(6) . .
C24 C19 C20 120.9(3) . .
C24 C19 C13 120.0(4) . .
C20 C19 C13 119.2(4) . .
C14 C20 C19 121.0(4) . .
C14 C20 C21 120.7(4) . .
C19 C20 C21 118.3(3) . .
C15 C21 C22 119.8(4) . .
C15 C21 C20 121.2(4) . .
C22 C21 C20 119.0(3) . .
C23 C22 C21 120.0(3) . .
C23 C22 C16 119.8(4) . .
C21 C22 C16 120.3(4) . .
C24 C23 C22 120.6(3) . .
C24 C23 C17 120.4(4) . .
C22 C23 C17 119.1(4) . .
C23 C24 C19 121.3(3) . .
C23 C24 C18 119.6(4) . .
C19 C24 C18 119.2(4) . .
F25 C25 C27 118.8(3) . 3_665
F25 C25 C26 118.1(2) . .
C27 C25 C26 123.0(3) 3_665 .
C28 C26 C27 123.1(3) . .
C28 C26 C25 123.1(3) . .
C27 C26 C25 113.8(2) . .
F27 C27 C25 118.4(3) . 3_665
F27 C27 C26 118.4(2) . .
C25 C27 C26 123.2(3) 3_665 .
C26 C28 C29 124.0(3) . .
C26 C28 C30 124.0(3) . .
C29 C28 C30 112.0(3) . .
N29 C29 C28 175.3(3) . .
N30 C30 C28 174.8(4) . .

loop_
_geom_bond_atom_site_label_1
_geom_bond_atom_site_label_2
_geom_bond_distance
_geom_bond_site_symmetry_2
C1 C2 1.297(11) .
C1 C18 1.389(10) .
C1 H1A 0.9300 .
C2 C13 1.414(10) .
C2 H2A 0.9300 .
C3 C4 1.380(13) .
C3 C13 1.400(11) .
C3 H3A 0.9300 .
C4 C14 1.382(12) .
C4 H4A 0.9300 .
C5 C6 1.402(11) .
C5 C14 1.501(10) .
C5 H5A 0.9300 .
C6 C15 1.322(10) .
C6 H6A 0.9300 .
C7 C8 1.407(10) .
C7 C15 1.460(9) .
C7 H7A 0.9300 .
C8 C16 1.336(9) .
C8 H8A 0.9300 .
C9 C10 1.377(9) .
C9 C16 1.419(8) .
C9 H9A 0.9300 .
C10 C17 1.341(9) .
C10 H10A 0.9300 .
C11 C12 1.347(10) .
C11 C17 1.383(9) .
C11 H11A 0.9300 .
C12 C18 1.382(10) .
C12 H12A 0.9300 .
C13 C19 1.423(5) .
C14 C20 1.404(5) .
C15 C21 1.413(5) .
C16 C22 1.432(6) .
C17 C23 1.457(6) .
C18 C24 1.448(5) .
C19 C24 1.395(5) .
C19 C20 1.414(5) .
C20 C21 1.440(5) .
C21 C22 1.429(5) .
C22 C23 1.405(5) .
C23 C24 1.364(5) .
C25 F25 1.331(3) .
C25 C27 1.341(4) 3_665
C25 C26 1.442(4) .
C26 C28 1.376(4) .
C26 C27 1.437(4) .
C27 F27 1.331(3) .
C27 C25 1.341(4) 3_665
C28 C29 1.429(5) .
C28 C30 1.433(4) .
C29 N29 1.144(4) .
C30 N30 1.138(4) .
